data_7131086
loop_
_publ_author_name
'Li, Jian'
'Sun, Jina'
'Zhang, Xianglei'
'Zhang, Ruxue'
'Wang, Qian'
'Wang, Lin'
'Zhang, Leike'
'Xie, Xiong'
'Li, Chunpu'
'Zhou, Yu'
'Wang, Jiang'
'Xiao, Gengfu'
'Bai, Fang'
'Liu, Hong'

_publ_section_title
;
 Synthesis of maleimide-braced peptide macrocycles and their potential
 anti-SARS-CoV-2 mechanisms.
;
_journal_issue 7
_journal_name_full 'Chemical communications (Cambridge, England)'
_journal_page_first 868
_journal_page_last 871
_journal_paper_doi 10.1039/d2cc06371a
_journal_volume 59
_journal_year 2023
_chemical_absolute_configuration rm
_chemical_formula_moiety 'C32 H38 F3 N3 O6 S Si'
_chemical_formula_sum 'C32 H38 F3 N3 O6 S Si'
_chemical_formula_weight 677.80
_space_group_crystal_system monoclinic
_space_group_IT_number 4
_space_group_name_Hall 'P 2yb'
_space_group_name_H-M_alt 'P 1 21 1'
_atom_sites_solution_hydrogens mixed
_atom_sites_solution_primary dual
_audit_creation_date 2020-09-27
_audit_creation_method
;
Olex2 1.2
(compiled 2018.05.29 svn.r3508 for OlexSys, GUI svn.r5506)
;
_audit_update_record
;
2022-02-08 deposited with the CCDC.	2022-12-09 downloaded from the CCDC.
;
_cell_angle_alpha 90
_cell_angle_beta 112.076(2)
_cell_angle_gamma 90
_cell_formula_units_Z 2
_cell_length_a 11.5652(9)
_cell_length_b 14.6334(11)
_cell_length_c 12.0301(11)
_cell_measurement_reflns_used 2087
_cell_measurement_temperature 170
_cell_measurement_theta_max 22.953
_cell_measurement_theta_min 2.296
_cell_volume 1886.7(3)
_computing_cell_refinement 'SAINT V8.40A (?, 2016)'
_computing_data_reduction 'SAINT V8.40A (?, 2016)'
_computing_molecular_graphics 'Olex2 (Dolomanov et al., 2009)'
_computing_publication_material 'Olex2 (Dolomanov et al., 2009)'
_computing_structure_refinement 'ShelXL (Sheldrick, 2015)'
_computing_structure_solution 'ShelXT (Sheldrick, 2015)'
_diffrn_ambient_temperature 170.0
_diffrn_measured_fraction_theta_full 0.989
_diffrn_measured_fraction_theta_max 0.986
_diffrn_measurement_device_type 'Bruker D8 VENTURE'
_diffrn_measurement_method '\f and \w scans'
_diffrn_radiation_type MoK\a
_diffrn_radiation_wavelength 0.71073
_diffrn_reflns_av_R_equivalents 0.0927
_diffrn_reflns_av_unetI/netI 0.1237
_diffrn_reflns_Laue_measured_fraction_full 0.989
_diffrn_reflns_Laue_measured_fraction_max 0.986
_diffrn_reflns_limit_h_max 14
_diffrn_reflns_limit_h_min -14
_diffrn_reflns_limit_k_max 17
_diffrn_reflns_limit_k_min -18
_diffrn_reflns_limit_l_max 13
_diffrn_reflns_limit_l_min -14
_diffrn_reflns_number 14406
_diffrn_reflns_point_group_measured_fraction_full 0.854
_diffrn_reflns_point_group_measured_fraction_max 0.831
_diffrn_reflns_theta_full 25.242
_diffrn_reflns_theta_max 26.416
_diffrn_reflns_theta_min 2.297
_diffrn_standards_number 0
_exptl_absorpt_coefficient_mu 0.174
_exptl_absorpt_correction_T_max 0.7454
_exptl_absorpt_correction_T_min 0.6762
_exptl_absorpt_correction_type multi-scan
_exptl_absorpt_process_details
'SADABS-2016/2 (Bruker,2016/2) was used for absorption correction. wR2(int) was 0.1020 before and 0.0712 after correction. The Ratio of minimum to maximum transmission is 0.9072. The \l/2 correction factor is Not present.'
_exptl_crystal_colour colourless
_exptl_crystal_colour_primary colourless
_exptl_crystal_density_diffrn 1.193
_exptl_crystal_description block
_exptl_crystal_F_000 712
_exptl_crystal_size_max 0.15
_exptl_crystal_size_mid 0.08
_exptl_crystal_size_min 0.05
_platon_squeeze_details
;
TITL mo_22020750_0m_a.res in P2(1)
CELL   11.5652   14.6334   12.0301     90.00    112.08     90.00
SPGR P21
# Solvent Accessible Volume =       343
# Electrons Found in S.A.V. =        98
# Note: Atoms in Void as Cxxx and Qxxx all others
C101 0.358 0.334 0.359 !       7.49 eA-3
C102 0.579 0.848 0.632 !       5.84 eA-3
C103 0.718 0.989 0.785 !       5.55 eA-3
C104 0.388 0.512 0.251 !       4.57 eA-3
C105 0.410 0.439 0.347 !       3.29 eA-3
Q106 0.427 0.350 0.449 !       1.36 eA-3
Q107 0.687 1.000 0.685 !       1.25 eA-3
C108 0.357 0.389 0.283 !       1.24 eA-3
Q109 0.641 0.768 0.689 !       1.18 eA-3
Q110 0.657 0.683 0.637 !       1.18 eA-3
Q111 0.084 0.449 0.140 !       1.17 eA-3
C112 0.334 0.231 0.412 !       1.13 eA-3
Q113 0.676 0.063 0.715 !       1.11 eA-3
Q114 0.635 0.893 0.552 !       1.10 eA-3
Q115 0.340 0.406 0.195 !       1.09 eA-3
Q116 0.506 0.951 0.622 !       1.09 eA-3
Q117 0.309 0.301 0.231 !       1.04 eA-3
Q118 0.374 0.367 0.200 !       1.03 eA-3
Q119 0.709 0.847 0.796 !       1.03 eA-3
Q120 0.596 0.796 0.700 !       1.00 eA-3
C121 0.495 0.409 0.438 !       0.99 eA-3
Q122 0.979 0.422 0.100 !       0.99 eA-3
C123 0.688 0.937 0.864 !       0.96 eA-3
Q124 0.502 0.089 0.732 !       0.96 eA-3
Q125 0.815 1.000 0.692 !       0.95 eA-3
Q126 0.654 0.108 0.732 !       0.94 eA-3
Q127 0.592 0.899 0.852 !       0.94 eA-3
Q128 0.922 1.002 0.691 !       0.92 eA-3
Q129 0.377 0.111 0.507 !       0.91 eA-3
C130 0.467 0.488 0.470 !       0.91 eA-3
Q131 1.000 0.872 0.834 !       0.90 eA-3
C132 0.219 0.422 0.135 !       0.89 eA-3
Q133 0.263 0.393 0.457 !       0.89 eA-3
Q134 0.515 0.585 0.193 !       0.88 eA-3
Q135 0.489 0.981 0.741 !       0.87 eA-3
Q136 0.120 0.379 0.128 !       0.87 eA-3
Q137 0.339 0.830 0.571 !       0.86 eA-3
Q138 0.278 0.494 0.399 !       0.85 eA-3
Q139 0.802 0.785 0.682 !       0.85 eA-3
Q140 0.936 0.347 0.638 !       0.84 eA-3
Q141 0.782 0.347 0.653 !       0.81 eA-3
Q142 0.158 0.454 0.160 !       0.80 eA-3
Q143 0.229 0.332 0.332 !       0.77 eA-3
Q144 0.233 0.540 0.319 !       0.76 eA-3
Q145 0.762 0.771 0.614 !       0.76 eA-3
Q146 0.858 0.857 0.581 !       0.74 eA-3
C147 0.313 0.439 0.311 !       0.74 eA-3
Q148 0.027 0.486 0.087 !       0.74 eA-3
Q149 0.297 0.532 0.084 !       0.73 eA-3
Q150 0.550 0.031 0.467 !       0.73 eA-3
C151 0.971 0.954 0.788 !       0.72 eA-3
Q152 0.732 0.734 0.691 !       0.70 eA-3
Q153 0.626 0.648 0.578 !       0.70 eA-3
Q154 0.691 0.834 0.562 !       0.69 eA-3
Q155 0.576 0.952 0.500 !       0.69 eA-3
Q156 0.754 0.799 0.749 !       0.69 eA-3
Q157 0.137 0.391 0.042 !       0.69 eA-3
Q158 0.768 1.000 0.939 !       0.69 eA-3
Q159 0.472 0.230 0.470 !       0.68 eA-3
Q160 0.472 0.900 0.735 !       0.67 eA-3
Q161 0.464 0.035 0.488 !       0.67 eA-3
Q162 0.093 0.938 0.755 !       0.66 eA-3
Q163 0.957 0.517 0.283 !       0.66 eA-3
Q164 0.486 0.425 0.206 !       0.66 eA-3
Q165 0.998 0.072 0.751 !       0.66 eA-3
Q166 0.143 0.567 0.226 !       0.65 eA-3
Q167 0.494 0.274 0.420 !       0.65 eA-3
Q168 0.158 0.822 0.888 !       0.64 eA-3
Q169 0.682 0.798 0.547 !       0.64 eA-3
Q170 0.504 0.016 0.830 !       0.64 eA-3
Q171 0.375 0.485 0.469 !       0.63 eA-3
Q172 0.796 0.856 0.801 !       0.63 eA-3
Q173 0.014 0.354 0.099 !       0.62 eA-3
Q174 0.814 0.889 0.690 !       0.62 eA-3
Q175 0.281 0.352 0.133 !       0.61 eA-3
Q176 0.501 0.606 0.440 !       0.61 eA-3
Q177 0.063 0.039 0.808 !       0.60 eA-3
Q178 0.432 0.214 0.358 !       0.60 eA-3
Q179 0.923 0.314 0.163 !       0.60 eA-3
Q180 0.174 0.838 0.811 !       0.60 eA-3
Q181 0.814 0.401-0.004 !       0.59 eA-3
Q182 0.372 0.282 0.543 !       0.58 eA-3
Q183 0.424 0.625 0.342 !       0.58 eA-3
Q184 0.740 0.098 0.813 !       0.57 eA-3
Q185 0.439 0.533 0.437 !       0.57 eA-3
Q186 0.110 0.355 0.263 !       0.56 eA-3
Q187 0.343 0.877 0.582 !       0.56 eA-3
Q188 0.098 0.263 0.736 !       0.56 eA-3
Q189 0.344 0.546 0.374 !       0.55 eA-3
Q190 0.358 0.415 0.057 !       0.55 eA-3
Q191 0.672 0.570 0.468 !       0.54 eA-3
C192 0.090 0.947 0.855 !       0.53 eA-3
Q193 0.605 0.065 0.080 !       0.53 eA-3
Q194 0.203 0.611 0.047 !       0.53 eA-3
Q195 0.344 0.627 0.344 !       0.53 eA-3
Q196 0.033 0.930 0.773 !       0.52 eA-3
Q197 0.596 0.560 0.445 !       0.52 eA-3
Q198 0.772 0.245 0.972 !       0.51 eA-3
Q199 0.846 0.816 0.644 !       0.51 eA-3
;
_refine_diff_density_max 0.665
_refine_diff_density_min -0.331
_refine_diff_density_rms 0.072
_refine_ls_abs_structure_details
;
 Flack x determined using 1066 quotients [(I+)-(I-)]/[(I+)+(I-)]
 (Parsons, Flack and Wagner, Acta Cryst. B69 (2013) 249-259).
;
_refine_ls_abs_structure_Flack -0.01(10)
_refine_ls_extinction_method none
_refine_ls_goodness_of_fit_ref 1.017
_refine_ls_hydrogen_treatment constr
_refine_ls_matrix_type full
_refine_ls_number_parameters 422
_refine_ls_number_reflns 6469
_refine_ls_number_restraints 1
_refine_ls_restrained_S_all 1.017
_refine_ls_R_factor_all 0.1539
_refine_ls_R_factor_gt 0.0857
_refine_ls_shift/su_max 0.000
_refine_ls_shift/su_mean 0.000
_refine_ls_structure_factor_coef Fsqd
_refine_ls_weighting_details 'w=1/[\s^2^(Fo^2^)+(0.1186P)^2^+1.3002P] where P=(Fo^2^+2Fc^2^)/3'
_refine_ls_weighting_scheme calc
_refine_ls_wR_factor_gt 0.2045
_refine_ls_wR_factor_ref 0.2526
_reflns_Friedel_coverage 0.620
_reflns_Friedel_fraction_full 0.707
_reflns_Friedel_fraction_max 0.664
_reflns_number_gt 3728
_reflns_number_total 6469
_reflns_threshold_expression 'I > 2\s(I)'
_cod_data_source_file d2cc06371a3.cif
_cod_data_source_block mo_22020750_0m_sq
_cod_depositor_comments 'Adding full bibliography for 7131086.cif.'
_cod_database_code 7131086
_shelx_shelxl_version_number 2018/3
_shelx_space_group_comment
;
The symmetry employed for this shelxl refinement is uniquely defined
by the following loop, which should always be used as a source of
symmetry information in preference to the above space-group names.
They are only intended as comments.
;
_shelx_estimated_absorpt_t_max 0.991
_shelx_estimated_absorpt_t_min 0.974
_olex2_refinement_description
;
1. Fixed Uiso
 At 1.2 times of:
  All C(H) groups, All C(H,H) groups, All N(H) groups
 At 1.5 times of:
  All C(H,H,H) groups
2.a Riding coordinates:
 N2(H2)
2.b Ternary CH refined with riding coordinates:
 C20(H20), C26(H26), C23(H23), C29(H29)
2.c Secondary CH2 refined with riding coordinates:
 C19(H19A,H19B)
2.d Aromatic/amide H refined with riding coordinates:
 C14(H14), C18(H18), C15(H15), C9(H9), C16(H16), C5(H5), C4(H4), C1(H1),
 C3(H3), C2(H2A)
2.e Idealised Me refined as rotating group:
 C28(H28A,H28B,H28C), C22(H22A,H22B,H22C), C24(H24A,H24B,H24C), C32(H32A,H32B,
 H32C), C25(H25A,H25B,H25C), C31(H31A,H31B,H31C), C27(H27A,H27B,H27C)
;
_platon_squeeze_void_probe_radius 1.20
_olex2_submission_special_instructions 'No special instructions were received'

loop_
_space_group_symop_operation_xyz
'x, y, z'
'-x, y+1/2, -z'

loop_
_atom_site_label
_atom_site_type_symbol
_atom_site_fract_x
_atom_site_fract_y
_atom_site_fract_z
_atom_site_U_iso_or_equiv
_atom_site_adp_type
_atom_site_occupancy
_atom_site_site_symmetry_order
_atom_site_calc_flag
_atom_site_refinement_flags_posn
_atom_site_refinement_flags_adp
_atom_site_refinement_flags_occupancy
_atom_site_disorder_assembly
_atom_site_disorder_group
S01 S 0.5619(3) 0.30454(19) 0.8688(3) 0.0565(8) Uani 1 1 d . . . . .
Si1 Si -0.0349(2) 0.4293(2) 0.5574(3) 0.0506(8) Uani 1 1 d . . . . .
O6 O 0.6869(6) 0.7853(5) 0.9985(7) 0.0560(19) Uani 1 1 d . . . . .
F3 F 0.4788(8) 0.3862(5) 0.6606(6) 0.088(2) Uani 1 1 d . . . . .
O5 O 0.6474(7) 0.5669(6) 0.7153(9) 0.081(3) Uani 1 1 d . . . . .
N3 N 0.1173(6) 0.4727(5) 0.6342(7) 0.0389(19) Uani 1 1 d . . . . .
F2 F 0.3700(9) 0.2699(6) 0.6745(7) 0.104(3) Uani 1 1 d . . . . .
O4 O 0.6564(7) 0.5618(5) 1.0639(7) 0.062(2) Uani 1 1 d . . . . .
O2 O 0.6795(7) 0.3463(7) 0.8905(8) 0.079(3) Uani 1 1 d . . . . .
N2 N 0.4768(7) 0.3702(5) 0.9119(7) 0.0438(19) Uani 1 1 d . . . . .
H2 H 0.397888 0.362395 0.865618 0.053 Uiso 1 1 d R . . . .
N1 N 0.7068(7) 0.6774(6) 0.8672(8) 0.049(2) Uani 1 1 d . . . . .
O3 O 0.6191(8) 0.4328(6) 1.1434(7) 0.085(3) Uani 1 1 d . . . . .
F1 F 0.5462(10) 0.2487(7) 0.6607(8) 0.120(3) Uani 1 1 d . . . . .
C14 C 0.1591(9) 0.5607(7) 0.4733(9) 0.042(2) Uani 1 1 d . . . . .
H14 H 0.084654 0.542186 0.409985 0.050 Uiso 1 1 calc R . . . .
C13 C 0.1861(8) 0.5322(6) 0.5899(8) 0.037(2) Uani 1 1 d . . . . .
C12 C 0.2957(7) 0.5630(6) 0.6873(8) 0.032(2) Uani 1 1 d . . . . .
C20 C 0.5035(8) 0.4682(6) 0.9335(8) 0.040(2) Uani 1 1 d . . . . .
H20 H 0.536468 0.491553 0.873016 0.047 Uiso 1 1 calc R . . . .
C17 C 0.2923(8) 0.5182(6) 0.7939(7) 0.033(2) Uani 1 1 d . . . . .
C19 C 0.3869(8) 0.5207(6) 0.9199(8) 0.039(2) Uani 1 1 d . . . . .
H19A H 0.349479 0.494584 0.974577 0.047 Uiso 1 1 calc R . . . .
H19B H 0.409229 0.585055 0.943679 0.047 Uiso 1 1 calc R . . . .
O1 O 0.5502(8) 0.2121(6) 0.9053(8) 0.080(3) Uani 1 1 d . . . . .
C18 C 0.1863(8) 0.4668(6) 0.7587(8) 0.038(2) Uani 1 1 d . . . . .
H18 H 0.161679 0.431024 0.811959 0.045 Uiso 1 1 calc R . . . .
C8 C 0.4917(8) 0.6573(6) 0.7586(9) 0.039(2) Uani 1 1 d . . . . .
C15 C 0.2442(9) 0.6168(9) 0.4523(9) 0.058(3) Uani 1 1 d . . . . .
H15 H 0.227795 0.637598 0.373024 0.069 Uiso 1 1 calc R . . . .
C7 C 0.6207(8) 0.6259(8) 0.7716(9) 0.047(3) Uani 1 1 d . . . . .
C9 C 0.5035(8) 0.7198(7) 0.8421(10) 0.048(3) Uani 1 1 d . . . . .
H9 H 0.437062 0.750273 0.854949 0.058 Uiso 1 1 calc R . . . .
C21 C 0.6013(10) 0.4846(8) 1.0580(10) 0.059(3) Uani 1 1 d . . . . .
C10 C 0.6406(10) 0.7339(8) 0.9131(11) 0.052(3) Uani 1 1 d . . . . .
C11 C 0.3790(8) 0.6206(7) 0.6641(9) 0.044(2) Uani 1 1 d . . . . .
C16 C 0.3563(10) 0.6444(9) 0.5469(11) 0.067(4) Uani 1 1 d . . . . .
H16 H 0.416062 0.679555 0.528934 0.080 Uiso 1 1 calc R . . . .
C28 C 0.0217(11) 0.2631(8) 0.6931(12) 0.074(4) Uani 1 1 d . . . . .
H28A H 0.014498 0.224362 0.624346 0.111 Uiso 1 1 calc GR . . . .
H28B H 0.002430 0.226918 0.752541 0.111 Uiso 1 1 calc GR . . . .
H28C H 0.106941 0.286867 0.729393 0.111 Uiso 1 1 calc GR . . . .
C33 C 0.4842(15) 0.3004(10) 0.7067(12) 0.076(4) Uani 1 1 d . . . . .
C5 C 0.9107(10) 0.7422(10) 0.9240(11) 0.070(4) Uani 1 1 d . . . . .
H5 H 0.873737 0.800407 0.899070 0.085 Uiso 1 1 calc R . . . .
C4 C 1.0394(12) 0.7331(13) 0.9695(13) 0.088(5) Uani 1 1 d . . . . .
H4 H 1.090022 0.786066 0.980179 0.105 Uiso 1 1 calc R . . . .
C1 C 0.8899(12) 0.5828(9) 0.9480(14) 0.090(5) Uani 1 1 d . . . . .
H1 H 0.839525 0.531144 0.946473 0.107 Uiso 1 1 calc R . . . .
C3 C 1.0950(13) 0.6493(15) 0.9995(14) 0.102(6) Uani 1 1 d . . . . .
H3 H 1.183298 0.643516 1.030004 0.122 Uiso 1 1 calc R . . . .
C6 C 0.8370(8) 0.6676(8) 0.9149(10) 0.053(3) Uani 1 1 d . . . . .
C26 C -0.0682(12) 0.3412(11) 0.6519(18) 0.099(6) Uani 1 1 d . . . . .
H26 H -0.147128 0.311934 0.596823 0.118 Uiso 1 1 calc R . . . .
C23 C -0.1391(10) 0.5354(8) 0.5278(12) 0.067(4) Uani 1 1 d . . . . .
H23 H -0.117482 0.572424 0.468451 0.081 Uiso 1 1 calc R . . . .
C22 C 0.7435(12) 0.5911(10) 1.1798(13) 0.093(5) Uani 1 1 d . . . . .
H22A H 0.792507 0.642745 1.169435 0.139 Uiso 1 1 calc GR . . . .
H22B H 0.799625 0.540469 1.218680 0.139 Uiso 1 1 calc GR . . . .
H22C H 0.697633 0.609927 1.229807 0.139 Uiso 1 1 calc GR . . . .
C2 C 1.0203(15) 0.5741(14) 0.9843(19) 0.132(8) Uani 1 1 d . . . . .
H2A H 1.057024 0.514967 0.998453 0.159 Uiso 1 1 calc R . . . .
C24 C -0.2806(10) 0.5116(12) 0.4634(14) 0.100(6) Uani 1 1 d . . . . .
H24A H -0.298516 0.497935 0.378791 0.151 Uiso 1 1 calc GR . . . .
H24B H -0.331280 0.563685 0.469167 0.151 Uiso 1 1 calc GR . . . .
H24C H -0.300664 0.458141 0.501909 0.151 Uiso 1 1 calc GR . . . .
C32 C 0.0817(17) 0.3315(11) 0.4195(16) 0.113(6) Uani 1 1 d . . . . .
H32A H 0.145149 0.379237 0.433819 0.169 Uiso 1 1 calc GR . . . .
H32B H 0.066386 0.302375 0.341867 0.169 Uiso 1 1 calc GR . . . .
H32C H 0.111258 0.285598 0.483307 0.169 Uiso 1 1 calc GR . . . .
C25 C -0.1074(11) 0.5934(8) 0.6343(14) 0.085(5) Uani 1 1 d . . . . .
H25A H -0.124394 0.560362 0.697327 0.128 Uiso 1 1 calc GR . . . .
H25B H -0.157736 0.649294 0.613784 0.128 Uiso 1 1 calc GR . . . .
H25C H -0.018654 0.609500 0.663075 0.128 Uiso 1 1 calc GR . . . .
C31 C -0.1475(14) 0.3050(10) 0.3608(13) 0.109(6) Uani 1 1 d . . . . .
H31A H -0.134362 0.252183 0.414245 0.163 Uiso 1 1 calc GR . . . .
H31B H -0.144758 0.285116 0.283975 0.163 Uiso 1 1 calc GR . . . .
H31C H -0.229026 0.332318 0.347142 0.163 Uiso 1 1 calc GR . . . .
C29 C -0.0445(12) 0.3759(8) 0.4186(13) 0.083(4) Uani 1 1 d . . . . .
H29 H -0.063094 0.426988 0.359144 0.099 Uiso 1 1 calc R . . . .
C27 C -0.0988(16) 0.3730(10) 0.7509(15) 0.094(5) Uani 1 1 d . . . . .
H27A H -0.024839 0.400759 0.811658 0.141 Uiso 1 1 calc GR . . . .
H27B H -0.126780 0.321411 0.786340 0.141 Uiso 1 1 calc GR . . . .
H27C H -0.165615 0.418614 0.722116 0.141 Uiso 1 1 calc GR . . . .

loop_
_atom_site_aniso_label
_atom_site_aniso_U_11
_atom_site_aniso_U_22
_atom_site_aniso_U_33
_atom_site_aniso_U_23
_atom_site_aniso_U_13
_atom_site_aniso_U_12
S01 0.0588(17) 0.0525(16) 0.0581(18) 0.0111(14) 0.0216(14) 0.0207(14)
Si1 0.0378(14) 0.0441(16) 0.0549(18) 0.0063(14) 0.0001(13) -0.0031(13)
O6 0.047(4) 0.047(4) 0.072(5) 0.004(4) 0.020(4) 0.000(3)
F3 0.133(7) 0.073(5) 0.061(4) 0.014(4) 0.038(4) 0.017(5)
O5 0.047(4) 0.090(6) 0.103(7) -0.046(6) 0.024(5) 0.001(4)
N3 0.033(4) 0.035(4) 0.039(5) 0.006(3) 0.004(4) -0.001(3)
F2 0.111(7) 0.101(7) 0.070(5) -0.024(5) 0.000(5) -0.007(5)
O4 0.054(4) 0.052(5) 0.058(5) 0.010(4) -0.005(4) -0.019(4)
O2 0.043(4) 0.109(7) 0.094(7) 0.023(5) 0.035(4) 0.015(4)
N2 0.039(4) 0.043(4) 0.045(5) -0.010(4) 0.011(4) -0.001(4)
N1 0.032(4) 0.043(5) 0.076(6) 0.001(4) 0.022(4) 0.008(4)
O3 0.103(6) 0.067(5) 0.052(5) 0.028(5) -0.009(5) -0.022(5)
F1 0.186(9) 0.102(6) 0.091(6) -0.006(5) 0.076(7) 0.053(6)
C14 0.035(5) 0.051(6) 0.033(6) 0.006(4) 0.005(4) 0.006(5)
C13 0.038(5) 0.038(5) 0.032(5) 0.006(4) 0.008(4) 0.004(4)
C12 0.030(4) 0.029(4) 0.040(5) 0.004(4) 0.015(4) 0.005(4)
C20 0.044(5) 0.032(5) 0.037(5) 0.011(4) 0.010(4) -0.008(4)
C17 0.038(5) 0.036(5) 0.025(5) 0.000(4) 0.014(4) 0.000(4)
C19 0.039(5) 0.029(5) 0.045(6) 0.006(4) 0.011(4) 0.002(4)
O1 0.106(7) 0.050(5) 0.085(6) 0.022(4) 0.038(5) 0.027(5)
C18 0.035(5) 0.041(5) 0.038(6) 0.007(4) 0.015(4) 0.004(4)
C8 0.034(5) 0.038(5) 0.047(6) 0.017(5) 0.017(5) 0.000(4)
C15 0.039(5) 0.093(9) 0.034(6) 0.022(6) 0.006(5) 0.001(6)
C7 0.028(5) 0.059(7) 0.049(6) -0.008(5) 0.009(5) -0.010(5)
C9 0.032(5) 0.039(5) 0.062(7) 0.004(5) 0.005(5) 0.001(4)
C21 0.050(6) 0.057(7) 0.058(8) 0.015(6) 0.004(6) -0.011(6)
C10 0.047(6) 0.051(7) 0.057(7) 0.018(6) 0.021(6) 0.002(5)
C11 0.035(5) 0.055(6) 0.039(6) 0.003(5) 0.011(4) 0.004(5)
C16 0.042(6) 0.091(9) 0.070(9) 0.027(7) 0.024(6) 0.003(6)
C28 0.061(7) 0.046(6) 0.089(9) 0.017(6) -0.002(7) -0.006(6)
C33 0.105(10) 0.058(8) 0.063(8) -0.005(7) 0.028(8) 0.023(8)
C5 0.042(6) 0.098(10) 0.073(9) -0.017(7) 0.024(6) -0.008(6)
C4 0.059(8) 0.127(14) 0.084(11) -0.018(10) 0.035(8) -0.029(9)
C1 0.054(7) 0.058(8) 0.133(14) -0.023(8) 0.009(8) 0.000(6)
C3 0.040(7) 0.158(18) 0.091(12) -0.029(12) 0.008(7) -0.001(10)
C6 0.023(5) 0.072(8) 0.056(7) -0.016(6) 0.007(5) -0.001(5)
C26 0.052(8) 0.097(12) 0.133(15) 0.040(11) 0.019(9) -0.016(7)
C23 0.050(6) 0.065(8) 0.083(9) 0.034(7) 0.019(6) 0.005(6)
C22 0.073(9) 0.081(10) 0.083(10) 0.009(8) -0.017(8) -0.034(7)
C2 0.065(10) 0.126(16) 0.154(17) -0.058(13) -0.017(10) 0.034(11)
C24 0.040(7) 0.158(16) 0.095(11) 0.046(11) 0.016(7) 0.018(8)
C32 0.178(18) 0.070(10) 0.096(12) -0.006(8) 0.058(12) 0.024(11)
C25 0.057(7) 0.039(6) 0.137(14) 0.007(8) 0.009(8) 0.018(6)
C31 0.108(11) 0.079(10) 0.079(10) 0.028(9) -0.034(8) -0.037(9)
C29 0.083(9) 0.044(6) 0.082(10) -0.007(6) -0.013(7) 0.005(7)
C27 0.120(12) 0.065(9) 0.091(12) 0.018(8) 0.033(10) -0.017(9)

loop_
_atom_type_symbol
_atom_type_description
_atom_type_scat_dispersion_real
_atom_type_scat_dispersion_imag
_atom_type_scat_source
C C 0.0033 0.0016 'International Tables Vol C Tables 4.2.6.8 and 6.1.1.4'
H H 0.0000 0.0000 'International Tables Vol C Tables 4.2.6.8 and 6.1.1.4'
F F 0.0171 0.0103 'International Tables Vol C Tables 4.2.6.8 and 6.1.1.4'
N N 0.0061 0.0033 'International Tables Vol C Tables 4.2.6.8 and 6.1.1.4'
O O 0.0106 0.0060 'International Tables Vol C Tables 4.2.6.8 and 6.1.1.4'
S S 0.1246 0.1234 'International Tables Vol C Tables 4.2.6.8 and 6.1.1.4'
Si Si 0.0817 0.0704 'International Tables Vol C Tables 4.2.6.8 and 6.1.1.4'

loop_
_geom_angle_atom_site_label_1
_geom_angle_atom_site_label_2
_geom_angle_atom_site_label_3
_geom_angle
_geom_angle_site_symmetry_1
_geom_angle_site_symmetry_3
_geom_angle_publ_flag
O2 S01 N2 110.2(5) . . ?
O2 S01 O1 122.6(5) . . ?
O2 S01 C33 105.3(7) . . ?
N2 S01 C33 104.7(5) . . ?
O1 S01 N2 109.0(5) . . ?
O1 S01 C33 103.3(6) . . ?
N3 Si1 C26 109.0(5) . . ?
N3 Si1 C23 103.8(5) . . ?
N3 Si1 C29 109.9(5) . . ?
C26 Si1 C23 114.7(7) . . ?
C29 Si1 C26 108.1(8) . . ?
C29 Si1 C23 111.2(6) . . ?
C13 N3 Si1 127.9(6) . . ?
C18 N3 Si1 125.9(6) . . ?
C18 N3 C13 105.4(7) . . ?
C21 O4 C22 117.7(9) . . ?
C20 N2 S01 122.1(7) . . ?
C10 N1 C7 108.4(8) . . ?
C10 N1 C6 124.8(9) . . ?
C6 N1 C7 126.5(9) . . ?
C15 C14 C13 117.5(9) . . ?
N3 C13 C12 109.6(7) . . ?
C14 C13 N3 128.7(8) . . ?
C14 C13 C12 121.7(9) . . ?
C13 C12 C17 105.6(7) . . ?
C11 C12 C13 119.6(9) . . ?
C11 C12 C17 134.7(8) . . ?
N2 C20 C19 111.0(7) . . ?
N2 C20 C21 110.9(8) . . ?
C19 C20 C21 109.4(9) . . ?
C12 C17 C19 129.0(8) . . ?
C18 C17 C12 107.1(8) . . ?
C18 C17 C19 123.8(8) . . ?
C17 C19 C20 112.3(8) . . ?
C17 C18 N3 112.3(8) . . ?
C9 C8 C7 108.3(8) . . ?
C9 C8 C11 130.3(9) . . ?
C11 C8 C7 121.4(9) . . ?
C14 C15 C16 121.4(10) . . ?
O5 C7 N1 125.7(9) . . ?
O5 C7 C8 127.6(9) . . ?
N1 C7 C8 106.7(9) . . ?
C8 C9 C10 108.1(9) . . ?
O4 C21 C20 111.3(9) . . ?
O3 C21 O4 124.8(10) . . ?
O3 C21 C20 123.7(10) . . ?
O6 C10 N1 125.0(9) . . ?
O6 C10 C9 126.6(10) . . ?
N1 C10 C9 108.4(10) . . ?
C12 C11 C8 123.2(9) . . ?
C16 C11 C12 118.7(9) . . ?
C16 C11 C8 118.2(9) . . ?
C11 C16 C15 120.8(10) . . ?
F3 C33 S01 109.5(9) . . ?
F2 C33 S01 111.5(10) . . ?
F2 C33 F3 107.8(11) . . ?
F1 C33 S01 110.3(10) . . ?
F1 C33 F3 108.1(12) . . ?
F1 C33 F2 109.5(13) . . ?
C6 C5 C4 120.1(14) . . ?
C3 C4 C5 121.2(14) . . ?
C6 C1 C2 118.6(15) . . ?
C4 C3 C2 118.4(13) . . ?
C5 C6 N1 119.6(10) . . ?
C5 C6 C1 120.2(10) . . ?
C1 C6 N1 120.1(10) . . ?
C28 C26 Si1 117.1(11) . . ?
C27 C26 Si1 117.0(12) . . ?
C27 C26 C28 109.2(14) . . ?
C24 C23 Si1 112.3(10) . . ?
C25 C23 Si1 112.0(8) . . ?
C25 C23 C24 115.8(12) . . ?
C3 C2 C1 121.1(16) . . ?
C32 C29 Si1 115.6(9) . . ?
C31 C29 Si1 118.6(13) . . ?
C31 C29 C32 106.2(12) . . ?

loop_
_geom_bond_atom_site_label_1
_geom_bond_atom_site_label_2
_geom_bond_distance
_geom_bond_site_symmetry_2
_geom_bond_publ_flag
S01 O2 1.423(8) . ?
S01 N2 1.595(8) . ?
S01 O1 1.444(9) . ?
S01 C33 1.815(13) . ?
Si1 N3 1.771(7) . ?
Si1 C26 1.853(15) . ?
Si1 C23 1.915(12) . ?
Si1 C29 1.810(15) . ?
O6 C10 1.223(13) . ?
F3 C33 1.365(15) . ?
O5 C7 1.207(12) . ?
N3 C13 1.412(12) . ?
N3 C18 1.410(12) . ?
F2 C33 1.308(17) . ?
O4 C21 1.286(12) . ?
O4 C22 1.444(14) . ?
N2 C20 1.470(12) . ?
N1 C7 1.421(13) . ?
N1 C10 1.377(14) . ?
N1 C6 1.403(11) . ?
O3 C21 1.230(13) . ?
F1 C33 1.301(15) . ?
C14 C13 1.382(13) . ?
C14 C15 1.375(14) . ?
C13 C12 1.438(12) . ?
C12 C17 1.454(12) . ?
C12 C11 1.385(13) . ?
C20 C19 1.507(13) . ?
C20 C21 1.519(14) . ?
C17 C19 1.500(12) . ?
C17 C18 1.363(12) . ?
C8 C7 1.513(13) . ?
C8 C9 1.326(14) . ?
C8 C11 1.472(13) . ?
C15 C16 1.424(15) . ?
C9 C10 1.506(14) . ?
C11 C16 1.378(15) . ?
C28 C26 1.499(19) . ?
C5 C4 1.386(17) . ?
C5 C6 1.363(16) . ?
C4 C3 1.37(2) . ?
C1 C6 1.374(17) . ?
C1 C2 1.41(2) . ?
C3 C2 1.37(2) . ?
C26 C27 1.44(2) . ?
C23 C24 1.564(16) . ?
C23 C25 1.464(19) . ?
C32 C29 1.59(2) . ?
C31 C29 1.535(17) . ?

loop_
_platon_squeeze_void_nr
_platon_squeeze_void_average_x
_platon_squeeze_void_average_y
_platon_squeeze_void_average_z
_platon_squeeze_void_volume
_platon_squeeze_void_count_electrons
_platon_squeeze_void_content
1 0.283 0.426 0.280 172 49 ' '
2 -0.283 -0.074 0.720 171 49 ' '
